data_1553413
loop_
_publ_author_name
'Nie, Han'
'Hu, Kun'
'Cai, Yuanjing'
'Peng, Qian'
'Zhao, Zujin'
'Hu, Rongrong'
'Chen, Junwu'
'Su, Shi-Jian'
'Qin, Anjun'
'Tang, Ben Zhong'

_publ_section_title
;
 Tetraphenylfuran: aggregation-induced emission or aggregation-caused
 quenching?
;
_journal_issue 6
_journal_name_full 'Materials Chemistry Frontiers'
_journal_page_first 1125
_journal_paper_doi 10.1039/C6QM00343E
_journal_volume 1
_journal_year 2017
_chemical_absolute_configuration ad
_chemical_formula_moiety 'C28 H20 S'
_chemical_formula_sum 'C28 H20 S'
_chemical_formula_weight 388.50
_chemical_name_common TPT
_chemical_name_systematic 2,3,4,5-tetraphenylthiophene
_space_group_crystal_system monoclinic
_space_group_IT_number 5
_space_group_name_Hall 'I 2y'
_space_group_name_H-M_alt 'I 1 2 1'
_atom_sites_solution_hydrogens geom
_atom_sites_solution_primary direct
_atom_sites_solution_secondary difmap
_audit_creation_date 2016-08-31
_audit_creation_method
;
Olex2 1.2-beta
(compiled 2016.08.23 svn.r3337 for OlexSys, GUI svn.r5217)
;
_audit_update_record
;
2016-09-04 deposited with the CCDC.
2016-12-28 downloaded from the CCDC.
;
_cell_angle_alpha 90.00
_cell_angle_beta 102.299(3)
_cell_angle_gamma 90.00
_cell_formula_units_Z 4
_cell_length_a 15.4081(5)
_cell_length_b 6.0485(2)
_cell_length_c 22.1271(7)
_cell_measurement_reflns_used 3882
_cell_measurement_temperature 173.0(3)
_cell_measurement_theta_max 71.3930
_cell_measurement_theta_min 3.9000
_cell_volume 2014.83(12)
_computing_cell_refinement
;
CrysAlisPro, Agilent Technologies,
Version 1.171.36.28 (release 01-02-2013 CrysAlis171 .NET)
(compiled Feb  1 2013,16:14:44)
;
_computing_data_collection
;
CrysAlisPro, Agilent Technologies,
Version 1.171.36.28 (release 01-02-2013 CrysAlis171 .NET)
(compiled Feb  1 2013,16:14:44)
;
_computing_data_reduction
;
CrysAlisPro, Agilent Technologies,
Version 1.171.36.28 (release 01-02-2013 CrysAlis171 .NET)
(compiled Feb  1 2013,16:14:44)
;
_computing_molecular_graphics 'Olex2 (Dolomanov et al., 2009)'
_computing_publication_material 'Olex2 (Dolomanov et al., 2009)'
_computing_structure_refinement 'XL (Sheldrick, 2008)'
_computing_structure_solution
;
XS, G.M. Sheldrick, Acta Cryst.
(2008). A64, 112-122
;
_diffrn_ambient_temperature 173.15
_diffrn_detector_area_resol_mean 15.9578
_diffrn_measured_fraction_theta_full 0.989
_diffrn_measured_fraction_theta_max 0.989
_diffrn_measurement_details
;
#__ type_ start__ end____ width___ exp.time_
  1 omega   39.00   79.00   1.0000   22.0000
omega____ theta____ kappa____ phi______ frames
    -      110.0000 -111.0000 -180.0000 40

#__ type_ start__ end____ width___ exp.time_
  2 omega   40.00   77.00   1.0000    3.0000
omega____ theta____ kappa____ phi______ frames
    -        0.0000 -178.0000   60.0000 37

#__ type_ start__ end____ width___ exp.time_
  3 omega   78.00  119.00   1.0000    8.0000
omega____ theta____ kappa____ phi______ frames
    -       55.0000  125.0000 -120.0000 41

#__ type_ start__ end____ width___ exp.time_
  4 omega  -12.00   81.00   1.0000    8.0000
omega____ theta____ kappa____ phi______ frames
    -       55.0000  -77.0000 -180.0000 93

#__ type_ start__ end____ width___ exp.time_
  5 omega   29.00  126.00   1.0000    8.0000
omega____ theta____ kappa____ phi______ frames
    -       55.0000   38.0000  -30.0000 97

#__ type_ start__ end____ width___ exp.time_
  6 omega   69.00  119.00   1.0000    8.0000
omega____ theta____ kappa____ phi______ frames
    -       55.0000   77.0000 -150.0000 50

#__ type_ start__ end____ width___ exp.time_
  7 omega -133.00 -101.00   1.0000   22.0000
omega____ theta____ kappa____ phi______ frames
    -      -64.0000 -139.0000 -149.0000 32

#__ type_ start__ end____ width___ exp.time_
  8 omega -129.00  -58.00   1.0000   22.0000
omega____ theta____ kappa____ phi______ frames
    -      -64.0000  178.0000  -30.0000 71

#__ type_ start__ end____ width___ exp.time_
  9 omega  -28.00   -1.00   1.0000   22.0000
omega____ theta____ kappa____ phi______ frames
    -      -64.0000   38.0000   60.0000 27

#__ type_ start__ end____ width___ exp.time_
 10 omega   84.00  171.00   1.0000   22.0000
omega____ theta____ kappa____ phi______ frames
    -      110.0000   38.0000  -60.0000 87

#__ type_ start__ end____ width___ exp.time_
 11 omega   37.00   72.00   1.0000   22.0000
omega____ theta____ kappa____ phi______ frames
    -      110.0000  -25.0000 -180.0000 35

#__ type_ start__ end____ width___ exp.time_
 12 omega  111.00  178.00   1.0000   22.0000
omega____ theta____ kappa____ phi______ frames
    -      110.0000   77.0000  150.0000 67

#__ type_ start__ end____ width___ exp.time_
 13 omega   40.00   66.00   1.0000   22.0000
omega____ theta____ kappa____ phi______ frames
    -      110.0000  -25.0000   30.0000 26

#__ type_ start__ end____ width___ exp.time_
 14 omega   96.00  177.00   1.0000   22.0000
omega____ theta____ kappa____ phi______ frames
    -      110.0000   50.0000 -150.0000 81

#__ type_ start__ end____ width___ exp.time_
 15 omega   45.00  148.00   1.0000   22.0000
omega____ theta____ kappa____ phi______ frames
    -      110.0000  -92.0000 -120.0000 103

#__ type_ start__ end____ width___ exp.time_
 16 omega   45.00   71.00   1.0000   22.0000
omega____ theta____ kappa____ phi______ frames
    -      110.0000  -38.0000   60.0000 26

#__ type_ start__ end____ width___ exp.time_
 17 omega   95.00  145.00   1.0000   22.0000
omega____ theta____ kappa____ phi______ frames
    -      110.0000  -92.0000  -60.0000 50

#__ type_ start__ end____ width___ exp.time_
 18 omega   38.00   67.00   1.0000   22.0000
omega____ theta____ kappa____ phi______ frames
    -      110.0000  -92.0000  -60.0000 29

#__ type_ start__ end____ width___ exp.time_
 19 omega   45.00   70.00   1.0000   22.0000
omega____ theta____ kappa____ phi______ frames
    -      110.0000  -25.0000  -90.0000 25

#__ type_ start__ end____ width___ exp.time_
 20 omega   38.00   68.00   1.0000   22.0000
omega____ theta____ kappa____ phi______ frames
    -      110.0000  -38.0000  -90.0000 30

#__ type_ start__ end____ width___ exp.time_
 21 omega   87.00  132.00   1.0000   22.0000
omega____ theta____ kappa____ phi______ frames
    -      110.0000   64.0000 -180.0000 45

#__ type_ start__ end____ width___ exp.time_
 22 omega  147.00  174.00   1.0000   22.0000
omega____ theta____ kappa____ phi______ frames
    -      110.0000   64.0000 -180.0000 27

#__ type_ start__ end____ width___ exp.time_
 23 omega   48.00  148.00   1.0000   22.0000
omega____ theta____ kappa____ phi______ frames
    -      110.0000  -92.0000   90.0000 100

#__ type_ start__ end____ width___ exp.time_
 24 omega   82.00  108.00   1.0000   22.0000
omega____ theta____ kappa____ phi______ frames
    -      110.0000   77.0000  150.0000 26
;
_diffrn_measurement_device 'kappa diffractometer'
_diffrn_measurement_device_type 'Xcalibur, Sapphire3, Gemini ultra'
_diffrn_measurement_method '\w scans'
_diffrn_radiation_monochromator graphite
_diffrn_radiation_type CuK\a
_diffrn_radiation_wavelength 1.54178
_diffrn_reflns_av_R_equivalents 0.0361
_diffrn_reflns_av_unetI/netI 0.0535
_diffrn_reflns_limit_h_max 15
_diffrn_reflns_limit_h_min -18
_diffrn_reflns_limit_k_max 7
_diffrn_reflns_limit_k_min -7
_diffrn_reflns_limit_l_max 26
_diffrn_reflns_limit_l_min -26
_diffrn_reflns_number 5771
_diffrn_reflns_theta_full 66.50
_diffrn_reflns_theta_max 67.00
_diffrn_reflns_theta_min 3.92
_diffrn_source 'fine-focus sealed tube'
_exptl_absorpt_coefficient_mu 1.489
_exptl_absorpt_correction_T_max 1.00000
_exptl_absorpt_correction_T_min 0.72605
_exptl_absorpt_correction_type multi-scan
_exptl_absorpt_process_details
;
CrysAlisPro, Agilent Technologies,
Version 1.171.36.28 (release 01-02-2013 CrysAlis171 .NET)
(compiled Feb  1 2013,16:14:44)
Empirical absorption correction using spherical harmonics,
 implemented in SCALE3 ABSPACK scaling algorithm.
;
_exptl_crystal_colour colourless
_exptl_crystal_colour_primary colourless
_exptl_crystal_density_diffrn 1.281
_exptl_crystal_density_method 'not measured'
_exptl_crystal_description needle
_exptl_crystal_F_000 816
_exptl_crystal_preparation ', Luminescent'
_exptl_crystal_recrystallization_method ???????
_exptl_crystal_size_max 0.35
_exptl_crystal_size_mid 0.04
_exptl_crystal_size_min 0.02
_refine_diff_density_max 0.162
_refine_diff_density_min -0.207
_refine_diff_density_rms 0.037
_refine_ls_abs_structure_details 'Flack H D (1983), Acta Cryst. A39, 876-881'
_refine_ls_abs_structure_Flack -0.037(17)
_refine_ls_extinction_method none
_refine_ls_goodness_of_fit_ref 1.002
_refine_ls_hydrogen_treatment constr
_refine_ls_matrix_type full
_refine_ls_number_parameters 262
_refine_ls_number_reflns 2833
_refine_ls_number_restraints 1
_refine_ls_restrained_S_all 1.002
_refine_ls_R_factor_all 0.0378
_refine_ls_R_factor_gt 0.0355
_refine_ls_shift/su_max 0.001
_refine_ls_shift/su_mean 0.000
_refine_ls_structure_factor_coef Fsqd
_refine_ls_weighting_details 'calc w=1/[\s^2^(Fo^2^)+(0.0411P)^2^+0.0429P] where P=(Fo^2^+2Fc^2^)/3'
_refine_ls_weighting_scheme calc
_refine_ls_wR_factor_gt 0.0832
_refine_ls_wR_factor_ref 0.0851
_reflns_number_gt 2689
_reflns_number_total 2833
_reflns_threshold_expression >2sigma(I)
_cod_data_source_file c6qm00343e2.cif
_cod_data_source_block nie1cult
_cod_original_cell_volume 2014.83(11)
_cod_database_code 1553413
_olex2_refinement_description
;
1. Fixed Uiso
 At 1.2 times of:
  All C(H) groups
2.a Aromatic/amide H refined with riding coordinates:
 C12(H12), C13(H13), C14(H14), C15(H15), C16(H16), C22(H22), C23(H23),
 C24(H24), C25(H25), C26(H26), C32(H32), C33(H33), C34(H34), C35(H35), C36(H36),
  C42(H42), C43(H43), C44(H44), C45(H45), C46(H46)
;
_olex2_submission_special_instructions 'No special instructions were received'

loop_
_space_group_symop_id
_space_group_symop_operation_xyz
1 'x, y, z'
2 '-x, y, -z'
3 'x+1/2, y+1/2, z+1/2'
4 '-x+1/2, y+1/2, -z+1/2'

loop_
_atom_site_label
_atom_site_type_symbol
_atom_site_fract_x
_atom_site_fract_y
_atom_site_fract_z
_atom_site_U_iso_or_equiv
_atom_site_adp_type
_atom_site_occupancy
_atom_site_calc_flag
_atom_site_refinement_flags_posn
S1 S 0.44153(3) 0.16561(9) 0.56889(2) 0.02677(14) Uani 1 d .
C1 C 0.39936(15) 0.3518(4) 0.61430(10) 0.0247(5) Uani 1 d .
C2 C 0.31393(14) 0.4142(4) 0.58569(10) 0.0235(4) Uani 1 d .
C3 C 0.28408(14) 0.3122(4) 0.52606(10) 0.0234(5) Uani 1 d .
C4 C 0.34613(13) 0.1681(4) 0.51154(9) 0.0248(4) Uani 1 d .
C11 C 0.45511(14) 0.4188(4) 0.67409(10) 0.0256(5) Uani 1 d .
C12 C 0.51814(15) 0.2708(4) 0.70660(11) 0.0303(5) Uani 1 d .
H12 H 0.5232 0.1270 0.6904 0.036 Uiso 1 calc R
C13 C 0.57329(17) 0.3325(5) 0.76229(12) 0.0350(6) Uani 1 d .
H13 H 0.6162 0.2312 0.7836 0.042 Uiso 1 calc R
C14 C 0.56618(15) 0.5396(5) 0.78688(10) 0.0330(6) Uani 1 d .
H14 H 0.6031 0.5800 0.8254 0.040 Uiso 1 calc R
C15 C 0.50473(15) 0.6881(5) 0.75491(10) 0.0305(5) Uani 1 d .
H15 H 0.4999 0.8313 0.7715 0.037 Uiso 1 calc R
C16 C 0.44994(14) 0.6295(4) 0.69871(10) 0.0264(5) Uani 1 d .
H16 H 0.4087 0.7338 0.6769 0.032 Uiso 1 calc R
C21 C 0.25704(14) 0.5533(4) 0.61737(10) 0.0230(5) Uani 1 d .
C22 C 0.23053(14) 0.4682(4) 0.66911(10) 0.0269(5) Uani 1 d .
H22 H 0.2478 0.3230 0.6832 0.032 Uiso 1 calc R
C23 C 0.17887(16) 0.5956(5) 0.70018(11) 0.0341(6) Uani 1 d .
H23 H 0.1616 0.5373 0.7357 0.041 Uiso 1 calc R
C24 C 0.15224(16) 0.8065(5) 0.67991(12) 0.0380(6) Uani 1 d .
H24 H 0.1160 0.8920 0.7008 0.046 Uiso 1 calc R
C25 C 0.17930(16) 0.8909(4) 0.62872(12) 0.0359(6) Uani 1 d .
H25 H 0.1617 1.0357 0.6146 0.043 Uiso 1 calc R
C26 C 0.23182(16) 0.7664(4) 0.59785(11) 0.0292(5) Uani 1 d .
H26 H 0.2506 0.8273 0.5632 0.035 Uiso 1 calc R
C31 C 0.19326(15) 0.3454(4) 0.48614(10) 0.0243(5) Uani 1 d .
C32 C 0.16901(16) 0.5480(4) 0.45779(11) 0.0313(5) Uani 1 d .
H32 H 0.2106 0.6660 0.4631 0.038 Uiso 1 calc R
C33 C 0.08390(17) 0.5789(5) 0.42166(12) 0.0374(6) Uani 1 d .
H33 H 0.0678 0.7176 0.4024 0.045 Uiso 1 calc R
C34 C 0.02284(16) 0.4075(5) 0.41384(11) 0.0369(6) Uani 1 d .
H34 H -0.0357 0.4300 0.3903 0.044 Uiso 1 calc R
C35 C 0.04722(15) 0.2038(5) 0.44036(11) 0.0334(6) Uani 1 d .
H35 H 0.0062 0.0844 0.4339 0.040 Uiso 1 calc R
C36 C 0.13226(13) 0.1742(5) 0.47669(9) 0.0266(4) Uani 1 d .
H36 H 0.1485 0.0343 0.4952 0.032 Uiso 1 calc R
C41 C 0.34311(14) 0.0240(4) 0.45747(10) 0.0258(5) Uani 1 d .
C42 C 0.30332(15) 0.0919(4) 0.39746(11) 0.0310(5) Uani 1 d .
H42 H 0.2753 0.2324 0.3908 0.037 Uiso 1 calc R
C43 C 0.30500(16) -0.0476(5) 0.34765(12) 0.0397(6) Uani 1 d .
H43 H 0.2776 -0.0013 0.3070 0.048 Uiso 1 calc R
C44 C 0.34557(18) -0.2508(5) 0.35617(13) 0.0413(7) Uani 1 d .
H44 H 0.3465 -0.3436 0.3217 0.050 Uiso 1 calc R
C45 C 0.38502(15) -0.3197(5) 0.41517(13) 0.0385(6) Uani 1 d .
H45 H 0.4133 -0.4600 0.4212 0.046 Uiso 1 calc R
C46 C 0.38351(15) -0.1850(4) 0.46558(12) 0.0305(5) Uani 1 d .
H46 H 0.4101 -0.2346 0.5060 0.037 Uiso 1 calc R

loop_
_atom_site_aniso_label
_atom_site_aniso_U_11
_atom_site_aniso_U_22
_atom_site_aniso_U_33
_atom_site_aniso_U_23
_atom_site_aniso_U_13
_atom_site_aniso_U_12
S1 0.0189(2) 0.0318(3) 0.0283(2) -0.0047(2) 0.00200(18) 0.0036(2)
C1 0.0233(11) 0.0270(11) 0.0237(11) 0.0003(9) 0.0052(9) 0.0015(9)
C2 0.0213(10) 0.0244(10) 0.0239(10) -0.0003(9) 0.0026(8) 0.0010(9)
C3 0.0231(11) 0.0244(11) 0.0229(10) 0.0003(9) 0.0055(9) -0.0014(9)
C4 0.0197(9) 0.0281(10) 0.0256(9) -0.0001(11) 0.0030(7) -0.0024(11)
C11 0.0212(10) 0.0302(11) 0.0248(11) 0.0010(9) 0.0036(8) -0.0008(9)
C12 0.0268(11) 0.0309(11) 0.0309(11) 0.0003(10) 0.0012(9) 0.0042(10)
C13 0.0281(12) 0.0435(14) 0.0303(12) 0.0058(11) -0.0004(10) 0.0067(11)
C14 0.0250(11) 0.0481(15) 0.0239(11) 0.0023(11) 0.0007(9) -0.0055(11)
C15 0.0309(11) 0.0326(12) 0.0283(10) -0.0035(11) 0.0068(9) -0.0032(10)
C16 0.0206(10) 0.0297(13) 0.0281(10) 0.0030(10) 0.0036(8) -0.0008(9)
C21 0.0165(10) 0.0294(11) 0.0213(10) -0.0017(9) -0.0001(8) 0.0018(9)
C22 0.0250(11) 0.0296(12) 0.0241(10) -0.0016(10) 0.0012(9) -0.0010(9)
C23 0.0273(12) 0.0486(15) 0.0272(11) -0.0070(10) 0.0076(9) -0.0080(10)
C24 0.0250(12) 0.0510(17) 0.0370(13) -0.0166(12) 0.0047(10) 0.0052(12)
C25 0.0336(13) 0.0336(13) 0.0365(13) -0.0065(11) -0.0014(11) 0.0093(11)
C26 0.0279(12) 0.0319(12) 0.0261(11) 0.0001(10) 0.0017(9) 0.0032(10)
C31 0.0232(11) 0.0309(11) 0.0188(10) -0.0024(9) 0.0042(8) 0.0029(9)
C32 0.0305(12) 0.0310(12) 0.0304(11) 0.0001(10) 0.0021(10) 0.0006(10)
C33 0.0393(14) 0.0368(13) 0.0316(12) 0.0065(11) -0.0023(11) 0.0097(11)
C34 0.0257(12) 0.0532(16) 0.0275(12) -0.0019(12) -0.0040(9) 0.0090(11)
C35 0.0237(11) 0.0442(17) 0.0300(11) -0.0033(11) 0.0009(9) -0.0033(10)
C36 0.0228(10) 0.0290(10) 0.0264(10) 0.0009(11) 0.0015(8) 0.0010(11)
C41 0.0163(10) 0.0324(11) 0.0287(11) -0.0048(10) 0.0049(8) -0.0044(9)
C42 0.0252(11) 0.0380(12) 0.0298(11) -0.0072(10) 0.0056(9) -0.0041(9)
C43 0.0310(12) 0.0586(17) 0.0297(12) -0.0112(13) 0.0070(10) -0.0062(13)
C44 0.0341(13) 0.0515(16) 0.0418(14) -0.0242(13) 0.0159(11) -0.0092(12)
C45 0.0280(12) 0.0375(13) 0.0525(14) -0.0143(14) 0.0143(10) -0.0029(12)
C46 0.0243(11) 0.0318(12) 0.0368(12) -0.0043(11) 0.0098(9) -0.0006(10)

loop_
_atom_type_symbol
_atom_type_description
_atom_type_scat_dispersion_real
_atom_type_scat_dispersion_imag
_atom_type_scat_source
C C 0.0181 0.0091 'International Tables Vol C Tables 4.2.6.8 and 6.1.1.4'
H H 0.0000 0.0000 'International Tables Vol C Tables 4.2.6.8 and 6.1.1.4'
S S 0.3331 0.5567 'International Tables Vol C Tables 4.2.6.8 and 6.1.1.4'

loop_
_geom_angle_atom_site_label_1
_geom_angle_atom_site_label_2
_geom_angle_atom_site_label_3
_geom_angle
C4 S1 C1 93.16(11)
C2 C1 S1 110.51(17)
C2 C1 C11 130.6(2)
C11 C1 S1 118.85(17)
C1 C2 C3 112.9(2)
C1 C2 C21 122.29(19)
C3 C2 C21 124.51(19)
C2 C3 C31 123.9(2)
C4 C3 C2 112.43(19)
C4 C3 C31 123.5(2)
C3 C4 S1 110.96(16)
C3 C4 C41 131.20(18)
C41 C4 S1 117.84(17)
C12 C11 C1 119.6(2)
C16 C11 C1 122.1(2)
C16 C11 C12 118.3(2)
C13 C12 C11 120.6(2)
C14 C13 C12 120.6(2)
C13 C14 C15 119.4(2)
C14 C15 C16 120.6(2)
C15 C16 C11 120.5(2)
C22 C21 C2 118.8(2)
C26 C21 C2 122.0(2)
C26 C21 C22 119.1(2)
C23 C22 C21 120.0(2)
C24 C23 C22 120.8(2)
C25 C24 C23 119.0(2)
C24 C25 C26 120.8(2)
C25 C26 C21 120.3(2)
C32 C31 C3 120.7(2)
C36 C31 C3 120.4(2)
C36 C31 C32 118.8(2)
C31 C32 C33 120.4(2)
C34 C33 C32 120.1(2)
C35 C34 C33 119.9(2)
C34 C35 C36 119.8(2)
C31 C36 C35 121.0(2)
C42 C41 C4 121.9(2)
C42 C41 C46 118.6(2)
C46 C41 C4 119.5(2)
C43 C42 C41 119.6(3)
C44 C43 C42 121.2(3)
C43 C44 C45 119.7(3)
C44 C45 C46 120.2(3)
C45 C46 C41 120.6(2)

loop_
_geom_bond_atom_site_label_1
_geom_bond_atom_site_label_2
_geom_bond_distance
S1 C1 1.726(2)
S1 C4 1.7254(19)
C1 C2 1.386(3)
C1 C11 1.472(3)
C2 C3 1.440(3)
C2 C21 1.493(3)
C3 C4 1.382(3)
C3 C31 1.501(3)
C4 C41 1.473(3)
C11 C12 1.401(3)
C11 C16 1.395(3)
C12 C13 1.391(3)
C13 C14 1.379(4)
C14 C15 1.385(4)
C15 C16 1.392(3)
C21 C22 1.394(3)
C21 C26 1.389(3)
C22 C23 1.390(3)
C23 C24 1.385(4)
C24 C25 1.385(4)
C25 C26 1.387(4)
C31 C32 1.391(3)
C31 C36 1.384(4)
C32 C33 1.395(3)
C33 C34 1.386(4)
C34 C35 1.382(4)
C35 C36 1.395(3)
C41 C42 1.400(3)
C41 C46 1.404(3)
C42 C43 1.393(4)
C43 C44 1.374(4)
C44 C45 1.382(4)
C45 C46 1.386(4)

loop_
_geom_torsion_atom_site_label_1
_geom_torsion_atom_site_label_2
_geom_torsion_atom_site_label_3
_geom_torsion_atom_site_label_4
_geom_torsion
S1 C1 C2 C3 -1.2(3)
S1 C1 C2 C21 172.74(18)
S1 C1 C11 C12 -29.7(3)
S1 C1 C11 C16 147.7(2)
S1 C4 C41 C42 -141.3(2)
S1 C4 C41 C46 36.7(3)
C1 S1 C4 C3 1.41(19)
C1 S1 C4 C41 -178.50(19)
C1 C2 C3 C4 2.3(3)
C1 C2 C3 C31 178.0(2)
C1 C2 C21 C22 -64.7(3)
C1 C2 C21 C26 113.6(2)
C1 C11 C12 C13 178.2(2)
C1 C11 C16 C15 -179.0(2)
C2 C1 C11 C12 150.4(3)
C2 C1 C11 C16 -32.3(4)
C2 C3 C4 S1 -2.3(3)
C2 C3 C4 C41 177.6(2)
C2 C3 C31 C32 69.8(3)
C2 C3 C31 C36 -110.5(3)
C2 C21 C22 C23 178.9(2)
C2 C21 C26 C25 -179.6(2)
C3 C2 C21 C22 108.5(2)
C3 C2 C21 C26 -73.2(3)
C3 C4 C41 C42 38.8(4)
C3 C4 C41 C46 -143.2(3)
C3 C31 C32 C33 -178.8(2)
C3 C31 C36 C35 179.1(2)
C4 S1 C1 C2 -0.12(19)
C4 S1 C1 C11 179.9(2)
C4 C3 C31 C32 -114.9(3)
C4 C3 C31 C36 64.8(3)
C4 C41 C42 C43 177.7(2)
C4 C41 C46 C45 -177.1(2)
C11 C1 C2 C3 178.8(2)
C11 C1 C2 C21 -7.3(4)
C11 C12 C13 C14 0.8(4)
C12 C11 C16 C15 -1.6(3)
C12 C13 C14 C15 -1.4(4)
C13 C14 C15 C16 0.5(4)
C14 C15 C16 C11 1.0(4)
C16 C11 C12 C13 0.7(4)
C21 C2 C3 C4 -171.5(2)
C21 C2 C3 C31 4.3(4)
C21 C22 C23 C24 0.8(3)
C22 C21 C26 C25 -1.4(3)
C22 C23 C24 C25 -1.2(3)
C23 C24 C25 C26 0.4(4)
C24 C25 C26 C21 0.9(3)
C26 C21 C22 C23 0.5(3)
C31 C3 C4 S1 -178.06(18)
C31 C3 C4 C41 1.8(4)
C31 C32 C33 C34 0.1(4)
C32 C31 C36 C35 -1.2(3)
C32 C33 C34 C35 -1.9(4)
C33 C34 C35 C36 2.3(4)
C34 C35 C36 C31 -0.7(4)
C36 C31 C32 C33 1.5(4)
C41 C42 C43 C44 -0.4(4)
C42 C41 C46 C45 0.9(3)
C42 C43 C44 C45 0.4(4)
C43 C44 C45 C46 0.2(4)
C44 C45 C46 C41 -0.9(4)
C46 C41 C42 C43 -0.3(3)
